data_4307390
loop_
_publ_author_name
'Hong-Bin Xu'
'Zhe-Ming Wang'
'Tao Liu'
'Song Gao'

_publ_section_title
;
Synthesis, Structure, and Magnetic Properties of (A)[FeIII(oxalate)Cl2] (A
= Alkyl Ammonium Cations) with Anionic 1D [FeIII(oxalate)Cl2]- Chains
;
_journal_name_full 'Inorganic Chemistry'
_journal_page_first 3089
_journal_page_last 3096
_journal_paper_doi 10.1021/ic0618854
_journal_volume 46
_journal_year 2007
_chemical_formula_sum 'C8 H16 Cl2 Fe N O4'
_chemical_formula_weight 316.97
_chemical_name_systematic
; 
 ? 
;
_space_group_IT_number 43
_symmetry_cell_setting orthorhombic
_symmetry_space_group_name_Hall 'F 2 -2d'
_symmetry_space_group_name_H-M 'F d d 2'
_atom_sites_solution_hydrogens geom
_atom_sites_solution_primary direct
_atom_sites_solution_secondary difmap
_audit_creation_method SHELXL-97
_cell_angle_alpha 90.00
_cell_angle_beta 90.00
_cell_angle_gamma 90.00
_cell_formula_units_Z 16
_cell_length_a 13.5878(3)
_cell_length_b 37.9720(10)
_cell_length_c 10.8210(2)
_cell_measurement_reflns_used 12304
_cell_measurement_temperature 293(2)
_cell_measurement_theta_max 27.485
_cell_measurement_theta_min 3.395
_cell_volume 5583.2(2)
_computing_cell_refinement 'HKL Scalepack (Otwinowski & Minor, 1997)'
_computing_data_collection 'KappaCCD (Nonius B. V., 1998)'
_computing_data_reduction 'HKL Denzo (Otwinowski & Minor, 1997) & maXus (Mackay et al., 1998)'
_computing_molecular_graphics 'Bruker SHELXTL V5.1 (Sheldrick, 1998)'
_computing_publication_material 'SHELXL-97 (Sheldrick, 1997)'
_computing_structure_refinement 'SHELXL-97 (Sheldrick, 1997)'
_computing_structure_solution 'SHELXS-97 (Sheldrick, 1997)'
_diffrn_ambient_temperature 293(2)
_diffrn_detector_area_resol_mean 0.76
_diffrn_measured_fraction_theta_full 0.996
_diffrn_measured_fraction_theta_max 0.996
_diffrn_measurement_device_type 'NONIUS KappaCCD Diffractometer'
_diffrn_measurement_method CCD
_diffrn_radiation_monochromator graphite
_diffrn_radiation_source 'fine-focus sealed tube'
_diffrn_radiation_type MoK\a
_diffrn_radiation_wavelength 0.71073
_diffrn_reflns_av_R_equivalents 0.0896
_diffrn_reflns_av_sigmaI/netI 0.0680
_diffrn_reflns_limit_h_max 17
_diffrn_reflns_limit_h_min -17
_diffrn_reflns_limit_k_max 49
_diffrn_reflns_limit_k_min -49
_diffrn_reflns_limit_l_max 13
_diffrn_reflns_limit_l_min -13
_diffrn_reflns_number 24720
_diffrn_reflns_theta_full 27.51
_diffrn_reflns_theta_max 27.51
_diffrn_reflns_theta_min 3.60
_exptl_absorpt_coefficient_mu 1.461
_exptl_absorpt_correction_T_max 0.824
_exptl_absorpt_correction_T_min 0.705
_exptl_absorpt_correction_type multi-scan
_exptl_absorpt_process_details
;
multi-scan from symmetry-related measurements 
 Sortav (Blessing 1995)
;
_exptl_crystal_colour 'yellow green'
_exptl_crystal_density_diffrn 1.508
_exptl_crystal_density_method 'not measured'
_exptl_crystal_description block
_exptl_crystal_F_000 2608
_exptl_crystal_size_max 0.17
_exptl_crystal_size_mid 0.15
_exptl_crystal_size_min 0.14
_refine_diff_density_max 0.667
_refine_diff_density_min -0.317
_refine_diff_density_rms 0.061
_refine_ls_abs_structure_details 'Flack H D (1983), Acta Cryst. A39, 876-881'
_refine_ls_abs_structure_Flack 0.00
_refine_ls_extinction_method none
_refine_ls_goodness_of_fit_ref 0.986
_refine_ls_hydrogen_treatment constraint
_refine_ls_matrix_type full
_refine_ls_number_parameters 145
_refine_ls_number_reflns 3186
_refine_ls_number_restraints 1
_refine_ls_restrained_S_all 0.986
_refine_ls_R_factor_all 0.0820
_refine_ls_R_factor_gt 0.0403
_refine_ls_shift/su_max 0.000
_refine_ls_shift/su_mean 0.000
_refine_ls_structure_factor_coef Fsqd
_refine_ls_weighting_details 'calc w=1/[\s^2^(Fo^2^)+(0.0512P)^2^+0.0000P] where P=(Fo^2^+2Fc^2^)/3'
_refine_ls_weighting_scheme calc
_refine_ls_wR_factor_gt 0.0890
_refine_ls_wR_factor_ref 0.0979
_reflns_number_gt 2060
_reflns_number_total 3186
_reflns_threshold_expression >2sigma(I)
_cod_data_source_file ic0618854si20061001_120333_2.cif
_cod_data_source_block lb
_cod_depositor_comments
;
The following automatic conversions were performed:
'_symmetry_cell_setting' value 'Orthorhombic' changed to 'orthorhombic'
according to '/home/saulius/struct/CIF-dictionaries/cif_core.dic'
dictionary named 'cif_core.dic' version 2.4.1 from 2010-06-29.

Automatic conversion script
Id: cif_fix_enum 1527 2010-12-29 10:47:43Z saulius 
;
_cod_database_code 4307390

loop_
_symmetry_equiv_pos_as_xyz
'x, y, z'
'-x, -y, z'
'x+1/4, -y+1/4, z+1/4'
'-x+1/4, y+1/4, z+1/4'
'x, y+1/2, z+1/2'
'-x, -y+1/2, z+1/2'
'x+1/4, -y+3/4, z+3/4'
'-x+1/4, y+3/4, z+3/4'
'x+1/2, y, z+1/2'
'-x+1/2, -y, z+1/2'
'x+3/4, -y+1/4, z+3/4'
'-x+3/4, y+1/4, z+3/4'
'x+1/2, y+1/2, z'
'-x+1/2, -y+1/2, z'
'x+3/4, -y+3/4, z+1/4'
'-x+3/4, y+3/4, z+1/4'

loop_
_atom_site_label
_atom_site_type_symbol
_atom_site_fract_x
_atom_site_fract_y
_atom_site_fract_z
_atom_site_U_iso_or_equiv
_atom_site_adp_type
_atom_site_occupancy
_atom_site_symmetry_multiplicity
_atom_site_calc_flag
_atom_site_refinement_flags
_atom_site_disorder_assembly
_atom_site_disorder_group
Fe1 Fe 0.28815(4) 0.081310(14) 0.05066(5) 0.04312(17) Uani 1 1 d . . .
Cl1 Cl 0.39496(8) 0.04033(3) -0.02201(10) 0.0582(3) Uani 1 1 d . . .
Cl2 Cl 0.16814(9) 0.04468(3) 0.11287(11) 0.0655(4) Uani 1 1 d . . .
O2 O 0.1928(2) 0.12606(8) 0.0819(2) 0.0512(8) Uani 1 1 d . . .
O1 O 0.2385(2) 0.09169(7) -0.1233(2) 0.0464(7) Uani 1 1 d . . .
N1 N 0.2839(3) -0.03808(11) 0.0700(4) 0.0706(11) Uani 1 1 d . . .
H1 H 0.2710 -0.0148 0.0583 0.085 Uiso 1 1 calc R . .
C3 C 0.3699(4) -0.04025(16) 0.1581(5) 0.0792(15) Uani 1 1 d . . .
H3A H 0.3760 -0.0644 0.1866 0.095 Uiso 1 1 calc R . .
H3B H 0.4295 -0.0344 0.1134 0.095 Uiso 1 1 calc R . .
C6 C 0.3368(5) -0.09193(17) -0.0569(6) 0.105(2) Uani 1 1 d . . .
H6A H 0.3535 -0.0990 -0.1395 0.158 Uiso 1 1 calc R . .
H6B H 0.2806 -0.1051 -0.0293 0.158 Uiso 1 1 calc R . .
H6C H 0.3915 -0.0965 -0.0030 0.158 Uiso 1 1 calc R . .
C7 C 0.1915(4) -0.0545(2) 0.1179(6) 0.097(2) Uani 1 1 d . . .
H7A H 0.2022 -0.0796 0.1273 0.117 Uiso 1 1 calc R . .
H7B H 0.1776 -0.0449 0.1991 0.117 Uiso 1 1 calc R . .
C4 C 0.3625(4) -0.01751(16) 0.2642(5) 0.0914(19) Uani 1 1 d . . .
H4A H 0.4196 -0.0205 0.3154 0.137 Uiso 1 1 calc R . .
H4B H 0.3046 -0.0234 0.3105 0.137 Uiso 1 1 calc R . .
H4C H 0.3585 0.0065 0.2374 0.137 Uiso 1 1 calc R . .
C5 C 0.3131(4) -0.05315(19) -0.0553(5) 0.096(2) Uani 1 1 d . . .
H5A H 0.2597 -0.0489 -0.1129 0.115 Uiso 1 1 calc R . .
H5B H 0.3701 -0.0403 -0.0851 0.115 Uiso 1 1 calc R . .
C8 C 0.1039(3) -0.04894(17) 0.0375(6) 0.0882(17) Uani 1 1 d . . .
H8A H 0.0476 -0.0601 0.0740 0.132 Uiso 1 1 calc R . .
H8B H 0.1160 -0.0589 -0.0426 0.132 Uiso 1 1 calc R . .
H8C H 0.0915 -0.0242 0.0292 0.132 Uiso 1 1 calc R . .
C1 C 0.1795(3) 0.11687(11) -0.1328(4) 0.0400(9) Uani 1 1 d . . .
O3 O 0.1403(2) 0.12759(7) -0.2306(2) 0.0456(7) Uani 1 1 d . . .
C2 C 0.1527(3) 0.13628(11) -0.0139(4) 0.0432(10) Uani 1 1 d . . .
O4 O 0.09304(19) 0.16157(7) -0.0263(3) 0.0478(7) Uani 1 1 d . . .

loop_
_atom_site_aniso_label
_atom_site_aniso_U_11
_atom_site_aniso_U_22
_atom_site_aniso_U_33
_atom_site_aniso_U_23
_atom_site_aniso_U_13
_atom_site_aniso_U_12
Fe1 0.0455(3) 0.0403(3) 0.0436(3) 0.0021(3) -0.0124(2) -0.0015(3)
Cl1 0.0509(6) 0.0512(7) 0.0725(7) 0.0026(6) -0.0059(5) 0.0087(5)
Cl2 0.0501(6) 0.0700(8) 0.0764(8) 0.0033(7) -0.0057(6) -0.0145(6)
O2 0.0587(17) 0.0570(19) 0.0380(17) -0.0064(12) -0.0128(14) 0.0115(14)
O1 0.0506(17) 0.0477(17) 0.0408(16) -0.0033(13) -0.0101(13) 0.0112(14)
N1 0.061(2) 0.076(3) 0.075(3) -0.002(2) 0.000(2) 0.004(2)
C3 0.081(4) 0.084(4) 0.073(3) 0.014(3) -0.005(3) -0.005(3)
C6 0.120(5) 0.110(5) 0.086(4) -0.016(4) -0.021(4) 0.021(4)
C7 0.075(4) 0.130(6) 0.087(4) 0.040(4) 0.014(3) 0.003(4)
C4 0.103(4) 0.091(4) 0.081(4) 0.026(3) -0.027(3) -0.035(3)
C5 0.090(4) 0.130(6) 0.067(3) -0.041(4) 0.011(3) 0.000(4)
C8 0.058(3) 0.098(4) 0.108(5) -0.014(4) -0.015(3) -0.011(3)
C1 0.044(2) 0.035(2) 0.042(2) -0.004(2) -0.0077(19) -0.003(2)
O3 0.0576(17) 0.0456(17) 0.0337(15) -0.0044(12) -0.0104(13) 0.0097(13)
C2 0.043(2) 0.049(3) 0.037(2) -0.009(2) -0.0072(19) 0.000(2)
O4 0.0526(18) 0.0467(17) 0.0441(17) -0.0114(14) -0.0106(13) 0.0140(14)

loop_
_atom_type_symbol
_atom_type_description
_atom_type_scat_dispersion_real
_atom_type_scat_dispersion_imag
_atom_type_scat_source
C C 0.0033 0.0016 'International Tables Vol C Tables 4.2.6.8 and 6.1.1.4'
H H 0.0000 0.0000 'International Tables Vol C Tables 4.2.6.8 and 6.1.1.4'
N N 0.0061 0.0033 'International Tables Vol C Tables 4.2.6.8 and 6.1.1.4'
O O 0.0106 0.0060 'International Tables Vol C Tables 4.2.6.8 and 6.1.1.4'
Cl Cl 0.1484 0.1585 'International Tables Vol C Tables 4.2.6.8 and 6.1.1.4'
Fe Fe 0.3463 0.8444 'International Tables Vol C Tables 4.2.6.8 and 6.1.1.4'

loop_
_geom_angle_atom_site_label_1
_geom_angle_atom_site_label_2
_geom_angle_atom_site_label_3
_geom_angle
_geom_angle_site_symmetry_1
_geom_angle_site_symmetry_3
_geom_angle_publ_flag
O4 Fe1 O1 161.11(10) 3 . ?
O4 Fe1 O3 78.95(10) 3 3 ?
O1 Fe1 O3 85.82(11) . 3 ?
O4 Fe1 O2 88.35(11) 3 . ?
O1 Fe1 O2 78.13(11) . . ?
O3 Fe1 O2 80.70(11) 3 . ?
O4 Fe1 Cl2 94.16(9) 3 . ?
O1 Fe1 Cl2 98.98(9) . . ?
O3 Fe1 Cl2 168.74(8) 3 . ?
O2 Fe1 Cl2 90.28(9) . . ?
O4 Fe1 Cl1 100.12(9) 3 . ?
O1 Fe1 Cl1 91.39(8) . . ?
O3 Fe1 Cl1 91.77(9) 3 . ?
O2 Fe1 Cl1 167.45(8) . . ?
Cl2 Fe1 Cl1 98.25(5) . . ?
C2 O2 Fe1 112.4(2) . . ?
C1 O1 Fe1 115.8(3) . . ?
C7 N1 C3 114.1(4) . . ?
C7 N1 C5 111.7(5) . . ?
C3 N1 C5 109.9(4) . . ?
C4 C3 N1 114.7(5) . . ?
C8 C7 N1 114.2(4) . . ?
C6 C5 N1 115.7(5) . . ?
O1 C1 O3 126.1(4) . . ?
O1 C1 C2 116.9(3) . . ?
O3 C1 C2 117.0(3) . . ?
C1 O3 Fe1 112.6(2) . 11_454 ?
O2 C2 O4 127.8(4) . . ?
O2 C2 C1 116.7(3) . . ?
O4 C2 C1 115.5(3) . . ?
C2 O4 Fe1 115.7(2) . 11_454 ?

loop_
_geom_bond_atom_site_label_1
_geom_bond_atom_site_label_2
_geom_bond_distance
_geom_bond_site_symmetry_2
_geom_bond_publ_flag
Fe1 O4 2.034(3) 3 ?
Fe1 O1 2.038(3) . ?
Fe1 O3 2.116(3) 3 ?
Fe1 O2 2.163(3) . ?
Fe1 Cl2 2.2465(13) . ?
Fe1 Cl1 2.2686(12) . ?
O2 C2 1.234(4) . ?
O1 C1 1.252(4) . ?
N1 C7 1.495(6) . ?
N1 C3 1.510(6) . ?
N1 C5 1.524(6) . ?
C3 C4 1.440(7) . ?
C6 C5 1.508(8) . ?
C7 C8 1.489(7) . ?
C1 O3 1.253(4) . ?
C1 C2 1.527(5) . ?
O3 Fe1 2.116(3) 11_454 ?
C2 O4 1.264(5) . ?
O4 Fe1 2.034(3) 11_454 ?
